data_4119391
loop_
_publ_author_name
'Sayaka Hatano'
'Takeru Horino'
'Atsuhiro Tokita'
'Toyoji Oshima'
'Jiro Abe'

_publ_section_title
;
 Unusual Negative Photochromism via a Short-Lived Imidazolyl Radical of
 1,1'-Binaphthyl-Bridged Imidazole Dimer
;
_journal_name_full 'Journal of the American Chemical Society'
_journal_page_first 3164
_journal_page_last 3172
_journal_paper_doi 10.1021/ja311344u
_journal_volume 135
_journal_year 2013
_chemical_formula_sum 'C54 H40 N4 O4'
_chemical_formula_weight 808.90
_chemical_name_systematic
; 
 ? 
;
_space_group_IT_number 14
_symmetry_cell_setting monoclinic
_symmetry_space_group_name_Hall '-P 2ybc'
_symmetry_space_group_name_H-M 'P 1 21/c 1'
_atom_sites_solution_hydrogens geom
_atom_sites_solution_primary direct
_atom_sites_solution_secondary difmap
_audit_creation_method SHELXL-97
_cell_angle_alpha 90.00
_cell_angle_beta 91.924(13)
_cell_angle_gamma 90.00
_cell_formula_units_Z 4
_cell_length_a 11.515(10)
_cell_length_b 13.147(12)
_cell_length_c 27.49(3)
_cell_measurement_reflns_used 5239
_cell_measurement_temperature 90
_cell_measurement_theta_max 25.32
_cell_measurement_theta_min 2.35
_cell_volume 4159(7)
_computing_cell_refinement 'Bruker SAINT'
_computing_data_collection 'Bruker APEX2'
_computing_data_reduction 'Bruker SAINT'
_computing_molecular_graphics 'Bruker SHELXTL'
_computing_publication_material 'Bruker SHELXTL'
_computing_structure_refinement 'SHELXL-97 (Sheldrick, 2008)'
_computing_structure_solution 'SHELXS-97 (Sheldrick, 2008)'
_diffrn_ambient_temperature 90
_diffrn_detector_area_resol_mean 8.333
_diffrn_measured_fraction_theta_full 0.882
_diffrn_measured_fraction_theta_max 0.885
_diffrn_measurement_device_type 'Bruker APEX-II CCD'
_diffrn_measurement_method '\f and \w scans'
_diffrn_radiation_monochromator graphite
_diffrn_radiation_source 'fine-focus sealed tube'
_diffrn_radiation_type MoK\a
_diffrn_radiation_wavelength 0.71073
_diffrn_reflns_av_R_equivalents 0.0553
_diffrn_reflns_av_sigmaI/netI 0.0429
_diffrn_reflns_limit_h_max 8
_diffrn_reflns_limit_h_min -13
_diffrn_reflns_limit_k_max 15
_diffrn_reflns_limit_k_min -15
_diffrn_reflns_limit_l_max 8
_diffrn_reflns_limit_l_min -32
_diffrn_reflns_number 11505
_diffrn_reflns_theta_full 25.35
_diffrn_reflns_theta_max 25.35
_diffrn_reflns_theta_min 1.72
_exptl_absorpt_coefficient_mu 0.082
_exptl_absorpt_correction_T_max 0.9758
_exptl_absorpt_correction_T_min 0.9524
_exptl_absorpt_correction_type empirical
_exptl_absorpt_process_details 'SADABS Sheldrick 1996'
_exptl_crystal_colour red
_exptl_crystal_density_diffrn 1.292
_exptl_crystal_description block
_exptl_crystal_F_000 1696
_exptl_crystal_size_max 0.60
_exptl_crystal_size_mid 0.40
_exptl_crystal_size_min 0.30
_refine_diff_density_max 0.515
_refine_diff_density_min -0.438
_refine_diff_density_rms 0.044
_refine_ls_extinction_method none
_refine_ls_goodness_of_fit_ref 1.075
_refine_ls_hydrogen_treatment mixed
_refine_ls_matrix_type full
_refine_ls_number_parameters 574
_refine_ls_number_reflns 6714
_refine_ls_number_restraints 0
_refine_ls_restrained_S_all 1.075
_refine_ls_R_factor_all 0.0578
_refine_ls_R_factor_gt 0.0439
_refine_ls_shift/su_max 0.001
_refine_ls_shift/su_mean 0.000
_refine_ls_structure_factor_coef Fsqd
_refine_ls_weighting_details 'calc w=1/[\s^2^(Fo^2^)+(0.0644P)^2^+0.4443P] where P=(Fo^2^+2Fc^2^)/3'
_refine_ls_weighting_scheme calc
_refine_ls_wR_factor_gt 0.1122
_refine_ls_wR_factor_ref 0.1196
_reflns_number_gt 5224
_reflns_number_total 6714
_reflns_threshold_expression >2sigma(I)
_cod_data_source_file ja311344u_si_001.cif
_cod_data_source_block ana_5
_cod_original_cell_volume 4160(7)
_cod_database_code 4119391

loop_
_symmetry_equiv_pos_as_xyz
'x, y, z'
'-x, y+1/2, -z+1/2'
'-x, -y, -z'
'x, -y-1/2, z-1/2'

loop_
_atom_site_label
_atom_site_type_symbol
_atom_site_fract_x
_atom_site_fract_y
_atom_site_fract_z
_atom_site_U_iso_or_equiv
_atom_site_adp_type
_atom_site_occupancy
_atom_site_symmetry_multiplicity
_atom_site_calc_flag
_atom_site_refinement_flags
_atom_site_disorder_assembly
_atom_site_disorder_group
C2 C 0.0250(3) 1.28792(16) 0.48054(8) 0.0511(7) Uani 1 1 d . A .
C3 C 0.1423(2) 1.28535(15) 0.46977(7) 0.0435(6) Uani 1 1 d . . .
H3 H 0.1972 1.3225 0.4893 0.052 Uiso 1 1 calc R . .
C4 C 0.1792(2) 1.22819(13) 0.43032(7) 0.0334(5) Uani 1 1 d . . .
H4 H 0.2593 1.2276 0.4232 0.040 Uiso 1 1 calc R . .
C5 C 0.10121(17) 1.17209(12) 0.40121(6) 0.0261(4) Uani 1 1 d . . .
C6 C 0.14389(15) 1.11353(12) 0.35945(6) 0.0225(4) Uani 1 1 d . . .
C7 C 0.09147(16) 1.03313(12) 0.33453(6) 0.0221(4) Uani 1 1 d . . .
C8 C 0.18351(15) 0.92593(12) 0.26304(6) 0.0226(4) Uani 1 1 d . . .
C9 C 0.18152(15) 0.82284(13) 0.29007(6) 0.0232(4) Uani 1 1 d . . .
C10 C 0.25271(16) 0.80734(12) 0.33039(6) 0.0234(4) Uani 1 1 d . . .
C11 C 0.37428(16) 0.83967(13) 0.38919(6) 0.0249(4) Uani 1 1 d . . .
C12 C 0.46432(17) 0.89374(13) 0.41767(6) 0.0257(4) Uani 1 1 d . . .
C13 C 0.55401(17) 0.84395(14) 0.44334(6) 0.0293(5) Uani 1 1 d . . .
H13 H 0.5529 0.7719 0.4456 0.035 Uiso 1 1 calc R . .
C14 C 0.64469(17) 0.89769(14) 0.46561(6) 0.0297(4) Uani 1 1 d . . .
H14 H 0.7059 0.8626 0.4825 0.036 Uiso 1 1 calc R . .
C15 C 0.64555(16) 1.00424(13) 0.46308(6) 0.0273(4) Uani 1 1 d . . .
C16 C 0.82280(19) 1.01661(17) 0.51008(9) 0.0467(6) Uani 1 1 d . . .
H16A H 0.7907 0.9800 0.5376 0.070 Uiso 1 1 calc R . .
H16B H 0.8783 1.0679 0.5222 0.070 Uiso 1 1 calc R . .
H16C H 0.8625 0.9684 0.4891 0.070 Uiso 1 1 calc R . .
C17 C 0.3411(2) 0.46105(15) 0.59125(7) 0.0397(5) Uani 1 1 d . . .
H17A H 0.4086 0.5006 0.6028 0.060 Uiso 1 1 calc R . .
H17B H 0.3349 0.3991 0.6108 0.060 Uiso 1 1 calc R . .
H17C H 0.2705 0.5019 0.5943 0.060 Uiso 1 1 calc R . .
C18 C 0.35502(17) 0.51191(13) 0.50751(7) 0.0294(4) Uani 1 1 d . . .
C19 C 0.35386(18) 0.61532(14) 0.51942(7) 0.0342(5) Uani 1 1 d . . .
H19 H 0.3557 0.6361 0.5525 0.041 Uiso 1 1 calc R . .
C20 C 0.35007(19) 0.68758(14) 0.48247(7) 0.0362(5) Uani 1 1 d . . .
H20 H 0.3503 0.7577 0.4907 0.043 Uiso 1 1 calc R . .
C21 C 0.34597(17) 0.65930(13) 0.43349(6) 0.0290(4) Uani 1 1 d . . .
C22 C 0.34985(16) 0.55500(13) 0.42228(6) 0.0276(4) Uani 1 1 d . . .
H22 H 0.3484 0.5341 0.3892 0.033 Uiso 1 1 calc R . .
C23 C 0.35580(17) 0.48232(13) 0.45865(7) 0.0299(5) Uani 1 1 d . . .
H23 H 0.3604 0.4123 0.4505 0.036 Uiso 1 1 calc R . .
C24 C 0.32643(17) 0.73414(13) 0.39420(6) 0.0266(4) Uani 1 1 d . . .
C25 C 0.26275(15) 1.07327(12) 0.30280(6) 0.0224(4) Uani 1 1 d . . .
C26 C -0.0543(2) 1.23259(16) 0.45234(9) 0.0478(6) Uani 1 1 d . . .
H26 H -0.1343 1.2334 0.4597 0.057 Uiso 1 1 calc R . .
C27 C -0.01647(19) 1.17554(14) 0.41303(7) 0.0367(5) Uani 1 1 d . . .
H27 H -0.0717 1.1381 0.3938 0.044 Uiso 1 1 calc R . .
C28 C -0.01670(16) 0.97226(12) 0.33966(6) 0.0229(4) Uani 1 1 d . . .
C29 C -0.11045(16) 0.98442(13) 0.30714(7) 0.0286(4) Uani 1 1 d . . .
H29 H -0.1081 1.0365 0.2832 0.034 Uiso 1 1 calc R . .
C30 C -0.20829(17) 0.92180(14) 0.30872(7) 0.0308(5) Uani 1 1 d . . .
H30 H -0.2715 0.9315 0.2861 0.037 Uiso 1 1 calc R . .
C31 C -0.21302(16) 0.84491(13) 0.34363(7) 0.0268(4) Uani 1 1 d . . .
C32 C -0.12184(17) 0.83369(14) 0.37733(7) 0.0322(5) Uani 1 1 d . . .
H32 H -0.1256 0.7831 0.4019 0.039 Uiso 1 1 calc R . .
C33 C -0.02517(17) 0.89604(14) 0.37529(6) 0.0288(4) Uani 1 1 d . . .
H33 H 0.0369 0.8871 0.3985 0.035 Uiso 1 1 calc R . .
C34 C -0.39863(18) 0.78776(16) 0.31296(8) 0.0389(5) Uani 1 1 d . . .
H34A H -0.4337 0.8550 0.3169 0.058 Uiso 1 1 calc R . .
H34B H -0.4566 0.7351 0.3189 0.058 Uiso 1 1 calc R . .
H34C H -0.3712 0.7809 0.2798 0.058 Uiso 1 1 calc R . .
C35 C 0.35036(16) 1.03857(13) 0.26871(6) 0.0233(4) Uani 1 1 d . . .
C36 C 0.46482(16) 1.07281(14) 0.25952(7) 0.0285(4) Uani 1 1 d . . .
H36 H 0.4953 1.1319 0.2752 0.034 Uiso 1 1 calc R . .
C37 C 0.53099(17) 1.01849(14) 0.22733(7) 0.0302(5) Uani 1 1 d . . .
H37 H 0.6075 1.0412 0.2212 0.036 Uiso 1 1 calc R . .
C38 C 0.48807(17) 0.92975(13) 0.20306(6) 0.0272(4) Uani 1 1 d . . .
C39 C 0.55728(18) 0.87009(15) 0.17116(7) 0.0337(5) Uani 1 1 d . . .
H39 H 0.6357 0.8889 0.1664 0.040 Uiso 1 1 calc R . .
C40 C 0.5123(2) 0.78670(15) 0.14755(7) 0.0373(5) Uani 1 1 d . . .
H40 H 0.5593 0.7487 0.1264 0.045 Uiso 1 1 calc R . .
C41 C 0.39580(19) 0.75670(14) 0.15443(7) 0.0338(5) Uani 1 1 d . . .
H41 H 0.3648 0.6996 0.1373 0.041 Uiso 1 1 calc R . .
C42 C 0.32721(17) 0.80953(13) 0.18575(6) 0.0285(4) Uani 1 1 d . . .
H42 H 0.2497 0.7877 0.1905 0.034 Uiso 1 1 calc R . .
C43 C 0.37106(16) 0.89658(13) 0.21120(6) 0.0249(4) Uani 1 1 d . . .
C44 C 0.30627(16) 0.95232(12) 0.24544(6) 0.0225(4) Uani 1 1 d . . .
C45 C 0.09236(16) 0.93529(13) 0.22162(6) 0.0254(4) Uani 1 1 d . . .
C46 C 0.08818(18) 1.02487(14) 0.19426(7) 0.0319(5) Uani 1 1 d . . .
H46 H 0.1440 1.0769 0.2005 0.038 Uiso 1 1 calc R . .
C47 C 0.00307(19) 1.03802(15) 0.15818(8) 0.0404(5) Uani 1 1 d . . .
H47 H 0.0008 1.0987 0.1394 0.048 Uiso 1 1 calc R . .
C48 C -0.07958(19) 0.96201(15) 0.14932(8) 0.0411(5) Uani 1 1 d . . .
H48 H -0.1389 0.9717 0.1249 0.049 Uiso 1 1 calc R . .
C49 C -0.07554(17) 0.87272(14) 0.17591(7) 0.0354(5) Uani 1 1 d . . .
H49 H -0.1322 0.8214 0.1697 0.043 Uiso 1 1 calc R . .
C50 C 0.01154(16) 0.85738(13) 0.21199(7) 0.0282(4) Uani 1 1 d . . .
C51 C 0.01932(18) 0.76190(13) 0.23887(7) 0.0314(5) Uani 1 1 d . . .
H51 H -0.0351 0.7095 0.2312 0.038 Uiso 1 1 calc R . .
C52 C 0.10095(17) 0.74541(13) 0.27422(7) 0.0283(4) Uani 1 1 d . . .
H52 H 0.1054 0.6803 0.2892 0.034 Uiso 1 1 calc R . .
C53 C 0.55523(16) 1.05533(13) 0.43858(6) 0.0272(4) Uani 1 1 d . . .
H53 H 0.5547 1.1276 0.4376 0.033 Uiso 1 1 calc R . .
C54 C 0.46686(16) 1.00138(13) 0.41581(6) 0.0262(4) Uani 1 1 d . . .
H54 H 0.4065 1.0368 0.3986 0.031 Uiso 1 1 calc R . .
C1A C 0.0353(6) 1.4206(3) 0.53613(17) 0.107(2) Uani 0.677(6) 1 d P A 1
H1A H 0.0944 1.3987 0.5604 0.160 Uiso 0.677(6) 1 calc PR A 1
H1B H -0.0210 1.4649 0.5516 0.160 Uiso 0.677(6) 1 calc PR A 1
H1C H 0.0727 1.4580 0.5101 0.160 Uiso 0.677(6) 1 calc PR A 1
C1B C -0.0950(8) 1.3333(7) 0.5405(3) 0.058(3) Uani 0.323(6) 1 d P A 2
H1D H -0.1162 1.2612 0.5412 0.086 Uiso 0.323(6) 1 calc PR A 2
H1E H -0.1596 1.3727 0.5260 0.086 Uiso 0.323(6) 1 calc PR A 2
H1F H -0.0784 1.3572 0.5738 0.086 Uiso 0.323(6) 1 calc PR A 2
N1 N 0.16817(13) 1.01105(10) 0.29785(5) 0.0218(3) Uani 1 1 d . . .
N2 N 0.32685(13) 0.88161(10) 0.35001(5) 0.0243(3) Uani 1 1 d . . .
N3 N 0.25390(14) 0.71595(11) 0.35745(5) 0.0270(4) Uani 1 1 d . . .
N4 N 0.25131(13) 1.13831(10) 0.33923(5) 0.0240(4) Uani 1 1 d . . .
O1 O -0.0163(3) 1.34352(16) 0.51847(8) 0.1125(11) Uani 1 1 d . . .
O2 O 0.73102(11) 1.06530(10) 0.48285(5) 0.0350(3) Uani 1 1 d . . .
O3 O 0.35457(12) 0.43391(9) 0.54087(4) 0.0353(3) Uani 1 1 d . . .
O4 O -0.30271(12) 0.77650(9) 0.34694(5) 0.0352(3) Uani 1 1 d . . .

loop_
_atom_site_aniso_label
_atom_site_aniso_U_11
_atom_site_aniso_U_22
_atom_site_aniso_U_33
_atom_site_aniso_U_23
_atom_site_aniso_U_13
_atom_site_aniso_U_12
C2 0.075(2) 0.0358(11) 0.0439(12) -0.0125(10) 0.0283(14) -0.0072(12)
C3 0.0651(18) 0.0343(11) 0.0315(10) -0.0095(9) 0.0100(12) -0.0165(11)
C4 0.0424(13) 0.0286(9) 0.0292(10) -0.0042(8) 0.0032(10) -0.0069(9)
C5 0.0311(12) 0.0207(8) 0.0267(9) 0.0003(7) 0.0027(9) -0.0009(8)
C6 0.0208(10) 0.0220(8) 0.0244(8) 0.0013(7) -0.0013(8) 0.0010(7)
C7 0.0193(10) 0.0233(8) 0.0239(8) 0.0010(7) 0.0000(8) 0.0025(7)
C8 0.0224(10) 0.0226(8) 0.0228(8) -0.0040(7) -0.0014(8) 0.0009(7)
C9 0.0219(10) 0.0237(8) 0.0242(8) -0.0034(7) 0.0024(8) 0.0011(7)
C10 0.0250(10) 0.0226(8) 0.0225(8) -0.0019(7) 0.0021(8) -0.0015(8)
C11 0.0275(11) 0.0251(9) 0.0220(8) 0.0001(7) 0.0008(8) 0.0002(8)
C12 0.0297(11) 0.0271(9) 0.0203(8) 0.0005(7) 0.0001(8) -0.0019(8)
C13 0.0377(12) 0.0259(9) 0.0239(9) -0.0007(7) -0.0024(9) 0.0003(8)
C14 0.0307(12) 0.0324(10) 0.0257(9) 0.0008(8) -0.0056(9) 0.0032(8)
C15 0.0271(11) 0.0321(9) 0.0226(8) -0.0017(7) -0.0016(9) -0.0064(8)
C16 0.0384(13) 0.0469(12) 0.0532(13) 0.0021(10) -0.0215(12) -0.0060(10)
C17 0.0528(15) 0.0390(11) 0.0270(10) 0.0086(8) -0.0045(10) -0.0067(10)
C18 0.0333(12) 0.0269(9) 0.0277(9) 0.0059(7) -0.0057(9) -0.0049(8)
C19 0.0489(14) 0.0307(10) 0.0228(9) -0.0017(8) -0.0019(9) -0.0041(9)
C20 0.0569(15) 0.0241(9) 0.0272(9) -0.0020(8) -0.0031(10) -0.0028(9)
C21 0.0366(12) 0.0251(9) 0.0251(9) 0.0002(7) -0.0026(9) -0.0042(8)
C22 0.0315(11) 0.0275(9) 0.0235(9) -0.0033(7) -0.0046(9) -0.0020(8)
C23 0.0360(12) 0.0222(9) 0.0310(9) -0.0006(8) -0.0061(9) -0.0034(8)
C24 0.0314(11) 0.0250(9) 0.0232(9) -0.0014(7) -0.0002(9) -0.0010(8)
C25 0.0193(10) 0.0231(8) 0.0246(9) 0.0006(7) -0.0030(8) -0.0006(7)
C26 0.0457(15) 0.0428(12) 0.0564(14) -0.0093(11) 0.0227(13) 0.0007(11)
C27 0.0360(13) 0.0325(10) 0.0418(11) -0.0055(9) 0.0066(11) -0.0012(9)
C28 0.0211(10) 0.0216(8) 0.0259(9) -0.0025(7) 0.0013(8) 0.0012(7)
C29 0.0247(11) 0.0263(9) 0.0345(10) 0.0070(8) -0.0026(9) -0.0022(8)
C30 0.0228(11) 0.0338(10) 0.0355(10) 0.0049(8) -0.0058(9) -0.0026(8)
C31 0.0241(11) 0.0267(9) 0.0299(9) -0.0023(8) 0.0052(9) -0.0053(8)
C32 0.0358(12) 0.0316(10) 0.0292(9) 0.0066(8) 0.0010(9) -0.0055(9)
C33 0.0277(11) 0.0343(10) 0.0241(9) 0.0007(8) -0.0043(9) -0.0008(8)
C34 0.0302(12) 0.0445(11) 0.0418(11) -0.0030(9) -0.0005(10) -0.0142(10)
C35 0.0200(10) 0.0266(9) 0.0231(8) 0.0048(7) -0.0010(8) 0.0005(8)
C36 0.0248(11) 0.0320(10) 0.0284(9) 0.0062(8) -0.0030(9) -0.0020(8)
C37 0.0195(11) 0.0399(10) 0.0312(10) 0.0117(8) 0.0003(9) 0.0023(8)
C38 0.0252(11) 0.0320(9) 0.0244(9) 0.0099(8) 0.0011(9) 0.0085(8)
C39 0.0277(12) 0.0420(11) 0.0317(10) 0.0140(9) 0.0067(9) 0.0127(9)
C40 0.0458(14) 0.0352(10) 0.0313(10) 0.0034(9) 0.0053(10) 0.0187(10)
C41 0.0409(14) 0.0305(10) 0.0302(10) 0.0005(8) 0.0018(10) 0.0124(9)
C42 0.0306(11) 0.0289(9) 0.0258(9) 0.0016(8) -0.0010(9) 0.0063(8)
C43 0.0241(11) 0.0291(9) 0.0214(8) 0.0063(7) -0.0008(8) 0.0064(8)
C44 0.0210(10) 0.0249(9) 0.0216(8) 0.0033(7) -0.0011(8) 0.0035(8)
C45 0.0227(10) 0.0271(9) 0.0261(9) -0.0063(7) -0.0026(9) 0.0061(8)
C46 0.0332(12) 0.0277(9) 0.0342(10) -0.0027(8) -0.0063(10) 0.0024(8)
C47 0.0462(14) 0.0329(10) 0.0410(11) 0.0017(9) -0.0146(11) 0.0074(10)
C48 0.0400(13) 0.0396(11) 0.0422(11) -0.0062(9) -0.0201(11) 0.0091(10)
C49 0.0311(12) 0.0324(10) 0.0419(11) -0.0113(9) -0.0115(10) 0.0031(9)
C50 0.0251(11) 0.0276(9) 0.0316(9) -0.0079(8) -0.0032(9) 0.0037(8)
C51 0.0301(11) 0.0270(9) 0.0365(10) -0.0070(8) -0.0057(10) -0.0044(8)
C52 0.0295(11) 0.0238(9) 0.0314(9) -0.0037(8) -0.0011(9) -0.0025(8)
C53 0.0312(11) 0.0247(9) 0.0253(9) 0.0023(7) -0.0015(9) -0.0046(8)
C54 0.0259(11) 0.0285(9) 0.0239(8) 0.0035(7) -0.0027(8) 0.0001(8)
C1A 0.181(6) 0.072(3) 0.071(3) -0.034(3) 0.058(4) -0.043(3)
C1B 0.048(6) 0.078(6) 0.045(5) -0.026(4) -0.024(5) 0.020(4)
N1 0.0188(8) 0.0225(7) 0.0239(7) -0.0035(6) -0.0015(7) -0.0015(6)
N2 0.0235(9) 0.0256(7) 0.0236(7) 0.0001(6) -0.0014(7) -0.0022(6)
N3 0.0326(10) 0.0249(7) 0.0234(7) -0.0013(6) 0.0003(7) -0.0018(7)
N4 0.0232(9) 0.0237(7) 0.0250(7) -0.0005(6) -0.0013(7) -0.0018(6)
O1 0.181(3) 0.0709(14) 0.0914(16) -0.0479(12) 0.095(2) -0.0430(16)
O2 0.0301(8) 0.0362(7) 0.0378(7) 0.0018(6) -0.0123(7) -0.0072(6)
O3 0.0485(9) 0.0289(7) 0.0277(7) 0.0065(5) -0.0076(7) -0.0056(6)
O4 0.0307(8) 0.0342(7) 0.0407(7) 0.0034(6) -0.0008(7) -0.0126(6)

loop_
_atom_type_symbol
_atom_type_description
_atom_type_scat_dispersion_real
_atom_type_scat_dispersion_imag
_atom_type_scat_source
C C 0.0033 0.0016 'International Tables Vol C Tables 4.2.6.8 and 6.1.1.4'
H H 0.0000 0.0000 'International Tables Vol C Tables 4.2.6.8 and 6.1.1.4'
N N 0.0061 0.0033 'International Tables Vol C Tables 4.2.6.8 and 6.1.1.4'
O O 0.0106 0.0060 'International Tables Vol C Tables 4.2.6.8 and 6.1.1.4'

loop_
_geom_angle_atom_site_label_1
_geom_angle_atom_site_label_2
_geom_angle_atom_site_label_3
_geom_angle
O1 C2 C26 117.8(3)
O1 C2 C3 122.6(3)
C26 C2 C3 119.6(2)
C2 C3 C4 120.0(2)
C2 C3 H3 120.0
C4 C3 H3 120.0
C5 C4 C3 121.6(2)
C5 C4 H4 119.2
C3 C4 H4 119.2
C4 C5 C27 117.24(18)
C4 C5 C6 119.77(19)
C27 C5 C6 122.98(16)
C7 C6 N4 110.73(16)
C7 C6 C5 129.00(18)
N4 C6 C5 120.26(15)
C6 C7 N1 103.91(16)
C6 C7 C28 135.52(17)
N1 C7 C28 120.56(15)
N1 C8 C45 109.01(14)
N1 C8 C9 110.26(15)
C45 C8 C9 114.08(14)
N1 C8 C44 99.32(13)
C45 C8 C44 111.13(15)
C9 C8 C44 112.03(14)
C10 C9 C52 120.18(16)
C10 C9 C8 120.03(15)
C52 C9 C8 119.72(15)
C9 C10 N2 123.40(16)
C9 C10 N3 123.15(15)
N2 C10 N3 113.38(15)
N2 C11 C12 120.21(16)
N2 C11 C24 108.64(15)
C12 C11 C24 131.00(15)
C13 C12 C54 118.13(16)
C13 C12 C11 122.86(16)
C54 C12 C11 118.77(16)
C14 C13 C12 121.22(17)
C14 C13 H13 119.4
C12 C13 H13 119.4
C13 C14 C15 119.59(17)
C13 C14 H14 120.2
C15 C14 H14 120.2
O2 C15 C53 115.13(16)
O2 C15 C14 124.93(17)
C53 C15 C14 119.94(16)
O2 C16 H16A 109.5
O2 C16 H16B 109.5
H16A C16 H16B 109.5
O2 C16 H16C 109.5
H16A C16 H16C 109.5
H16B C16 H16C 109.5
O3 C17 H17A 109.5
O3 C17 H17B 109.5
H17A C17 H17B 109.5
O3 C17 H17C 109.5
H17A C17 H17C 109.5
H17B C17 H17C 109.5
O3 C18 C19 124.62(17)
O3 C18 C23 115.67(16)
C19 C18 C23 119.71(16)
C20 C19 C18 119.56(18)
C20 C19 H19 120.2
C18 C19 H19 120.2
C19 C20 C21 121.47(18)
C19 C20 H20 119.3
C21 C20 H20 119.3
C20 C21 C22 118.08(16)
C20 C21 C24 121.93(17)
C22 C21 C24 119.71(16)
C23 C22 C21 121.08(17)
C23 C22 H22 119.5
C21 C22 H22 119.5
C22 C23 C18 120.03(17)
C22 C23 H23 120.0
C18 C23 H23 120.0
N3 C24 C21 121.41(16)
N3 C24 C11 108.92(15)
C21 C24 C11 129.59(16)
N4 C25 N1 111.24(17)
N4 C25 C35 140.14(16)
N1 C25 C35 108.20(15)
C2 C26 C27 119.9(2)
C2 C26 H26 120.1
C27 C26 H26 120.1
C26 C27 C5 121.6(2)
C26 C27 H27 119.2
C5 C27 H27 119.2
C29 C28 C33 117.39(17)
C29 C28 C7 120.77(16)
C33 C28 C7 121.71(15)
C28 C29 C30 121.52(17)
C28 C29 H29 119.2
C30 C29 H29 119.2
C31 C30 C29 119.87(17)
C31 C30 H30 120.1
C29 C30 H30 120.1
O4 C31 C32 116.12(16)
O4 C31 C30 124.47(16)
C32 C31 C30 119.40(17)
C33 C32 C31 120.15(17)
C33 C32 H32 119.9
C31 C32 H32 119.9
C32 C33 C28 121.61(17)
C32 C33 H33 119.2
C28 C33 H33 119.2
O4 C34 H34A 109.5
O4 C34 H34B 109.5
H34A C34 H34B 109.5
O4 C34 H34C 109.5
H34A C34 H34C 109.5
H34B C34 H34C 109.5
C44 C35 C36 120.17(17)
C44 C35 C25 107.35(16)
C36 C35 C25 132.33(16)
C37 C36 C35 118.87(18)
C37 C36 H36 120.6
C35 C36 H36 120.6
C36 C37 C38 122.14(18)
C36 C37 H37 118.9
C38 C37 H37 118.9
C37 C38 C39 122.83(19)
C37 C38 C43 119.13(17)
C39 C38 C43 118.04(18)
C40 C39 C38 121.2(2)
C40 C39 H39 119.4
C38 C39 H39 119.4
C39 C40 C41 120.36(19)
C39 C40 H40 119.8
C41 C40 H40 119.8
C42 C41 C40 120.59(19)
C42 C41 H41 119.7
C40 C41 H41 119.7
C41 C42 C43 120.75(19)
C41 C42 H42 119.6
C43 C42 H42 119.6
C44 C43 C42 123.58(18)
C44 C43 C38 117.41(16)
C42 C43 C38 118.99(17)
C35 C44 C43 122.20(17)
C35 C44 C8 111.24(15)
C43 C44 C8 126.53(16)
C46 C45 C50 120.20(16)
C46 C45 C8 118.66(16)
C50 C45 C8 121.10(16)
C47 C46 C45 120.18(18)
C47 C46 H46 119.9
C45 C46 H46 119.9
C46 C47 C48 119.92(19)
C46 C47 H47 120.0
C48 C47 H47 120.0
C49 C48 C47 120.32(18)
C49 C48 H48 119.8
C47 C48 H48 119.8
C48 C49 C50 120.47(18)
C48 C49 H49 119.8
C50 C49 H49 119.8
C49 C50 C45 118.87(17)
C49 C50 C51 120.87(17)
C45 C50 C51 120.25(16)
C52 C51 C50 122.28(17)
C52 C51 H51 118.9
C50 C51 H51 118.9
C51 C52 C9 122.23(17)
C51 C52 H52 118.9
C9 C52 H52 118.9
C54 C53 C15 120.08(17)
C54 C53 H53 120.0
C15 C53 H53 120.0
C53 C54 C12 121.00(17)
C53 C54 H54 119.5
C12 C54 H54 119.5
O1 C1A H1A 109.5
O1 C1A H1B 109.5
O1 C1A H1C 109.5
O1 C1B H1D 109.5
O1 C1B H1E 109.5
H1D C1B H1E 109.5
O1 C1B H1F 109.5
H1D C1B H1F 109.5
H1E C1B H1F 109.5
C25 N1 C7 109.03(15)
C25 N1 C8 113.80(15)
C7 N1 C8 135.61(14)
C11 N2 C10 104.83(15)
C24 N3 C10 104.21(14)
C25 N4 C6 105.02(14)
C1B O1 C1A 105.5(5)
C1B O1 C2 131.2(5)
C1A O1 C2 123.2(4)
C15 O2 C16 117.10(15)
C18 O3 C17 117.28(15)
C31 O4 C34 117.02(15)

loop_
_geom_bond_atom_site_label_1
_geom_bond_atom_site_label_2
_geom_bond_distance
C2 O1 1.372(3)
C2 C26 1.385(3)
C2 C3 1.392(4)
C3 C4 1.397(3)
C3 H3 0.9500
C4 C5 1.394(3)
C4 H4 0.9500
C5 C27 1.405(3)
C5 C6 1.480(3)
C6 C7 1.387(2)
C6 N4 1.411(3)
C7 N1 1.393(2)
C7 C28 1.491(3)
C8 N1 1.487(2)
C8 C45 1.528(2)
C8 C9 1.546(3)
C8 C44 1.549(3)
C9 C10 1.372(2)
C9 C52 1.435(3)
C10 N2 1.394(2)
C10 N3 1.413(2)
C11 N2 1.313(2)
C11 C12 1.462(3)
C11 C24 1.501(3)
C12 C13 1.394(3)
C12 C54 1.416(3)
C13 C14 1.386(3)
C13 H13 0.9500
C14 C15 1.403(3)
C14 H14 0.9500
C15 O2 1.368(2)
C15 C53 1.393(3)
C16 O2 1.426(2)
C16 H16A 0.9800
C16 H16B 0.9800
C16 H16C 0.9800
C17 O3 1.444(3)
C17 H17A 0.9800
C17 H17B 0.9800
C17 H17C 0.9800
C18 O3 1.376(2)
C18 C19 1.399(3)
C18 C23 1.399(3)
C19 C20 1.390(3)
C19 H19 0.9500
C20 C21 1.396(3)
C20 H20 0.9500
C21 C22 1.407(3)
C21 C24 1.473(3)
C22 C23 1.383(3)
C22 H22 0.9500
C23 H23 0.9500
C24 N3 1.311(2)
C25 N4 1.327(2)
C25 N1 1.365(2)
C25 C35 1.472(3)
C26 C27 1.397(3)
C26 H26 0.9500
C27 H27 0.9500
C28 C29 1.388(3)
C28 C33 1.407(3)
C29 C30 1.397(3)
C29 H29 0.9500
C30 C31 1.396(3)
C30 H30 0.9500
C31 O4 1.375(2)
C31 C32 1.385(3)
C32 C33 1.385(3)
C32 H32 0.9500
C33 H33 0.9500
C34 O4 1.430(2)
C34 H34A 0.9800
C34 H34B 0.9800
C34 H34C 0.9800
C35 C44 1.390(2)
C35 C36 1.423(3)
C36 C37 1.385(3)
C36 H36 0.9500
C37 C38 1.424(3)
C37 H37 0.9500
C38 C39 1.438(3)
C38 C43 1.441(3)
C39 C40 1.367(3)
C39 H39 0.9500
C40 C41 1.417(3)
C40 H40 0.9500
C41 C42 1.376(3)
C41 H41 0.9500
C42 C43 1.425(3)
C42 H42 0.9500
C43 C44 1.424(3)
C45 C46 1.397(3)
C45 C50 1.403(3)
C46 C47 1.382(3)
C46 H46 0.9500
C47 C48 1.396(3)
C47 H47 0.9500
C48 C49 1.383(3)
C48 H48 0.9500
C49 C50 1.401(3)
C49 H49 0.9500
C50 C51 1.458(3)
C51 C52 1.347(3)
C51 H51 0.9500
C52 H52 0.9500
C53 C54 1.374(3)
C53 H53 0.9500
C54 H54 0.9500
C1A O1 1.264(5)
C1A H1A 0.9800
C1A H1B 0.9800
C1A H1C 0.9800
C1B O1 1.115(9)
C1B H1D 0.9800
C1B H1E 0.9800
C1B H1F 0.9800
